data_7221681
loop_
_publ_author_name
'Mouchaham, Georges'
'Gualino, Marion'
'Roques, Nans'
'Duhayon, Carine'
'Brand\`es, St\'ephane'
'Sutter, Jean-Pascal'

_publ_section_title
;
 Supramolecular open-framework architectures based on dicarboxylate H-bond
 acceptors and polytopic cations with three/four N--H+donor units
;
_journal_issue 46
_journal_name_full CrystEngComm
_journal_page_first 8906
_journal_paper_doi 10.1039/C5CE01070E
_journal_volume 17
_journal_year 2015
_chemical_formula_moiety 'C25 H28 N4 O4, 2(C6 Cl2 O4), 3(C3 H7 N O)'
_chemical_formula_sum 'C46 H49 Cl4 N7 O15'
_chemical_formula_weight 1081.74
_space_group_IT_number 14
_symmetry_cell_setting monoclinic
_symmetry_space_group_name_Hall '-P 2ybc'
_symmetry_space_group_name_H-M 'P 1 21/c 1'
_atom_sites_solution_hydrogens difmap
_atom_sites_solution_primary direct
_audit_update_record
;
2015-05-21 deposited with the CCDC.
2015-07-13 downloaded from the CCDC.
;
_cell_angle_alpha 90
_cell_angle_beta 114.8000(10)
_cell_angle_gamma 90
_cell_formula_units_Z 4
_cell_length_a 10.72290(10)
_cell_length_b 34.3062(4)
_cell_length_c 15.2099(2)
_cell_measurement_reflns_used 26937
_cell_measurement_temperature 180
_cell_measurement_theta_max 62
_cell_measurement_theta_min 3
_cell_volume 5079.15(11)
_computing_cell_refinement 'CrysAlis, (Oxford Diffraction, 2002)'
_computing_data_collection 'Gemini, (Oxford Diffraction, 2006)'
_computing_data_reduction 'XRED (Stoe & Cie 1996)'
_computing_molecular_graphics 'CAMERON (Watkin et al., 1996)'
_computing_publication_material 'CRYSTALS (Betteridge et al., 2003)'
_computing_structure_refinement 'CRYSTALS (Betteridge et al., 2003)'
_computing_structure_solution 'SHELXS 86 (Sheldrick, 1986)'
_diffrn_ambient_temperature 180
_diffrn_measured_fraction_theta_full 0.997
_diffrn_measured_fraction_theta_max 0.997
_diffrn_measurement_device Area
_diffrn_measurement_device_type 'Oxford Diffraction Gemini'
_diffrn_measurement_method '\f & \w scans'
_diffrn_radiation_monochromator graphite
_diffrn_radiation_type 'Cu K\a'
_diffrn_radiation_wavelength 1.54180
_diffrn_reflns_av_R_equivalents 0.026
_diffrn_reflns_limit_h_max 12
_diffrn_reflns_limit_h_min -12
_diffrn_reflns_limit_k_max 39
_diffrn_reflns_limit_k_min -39
_diffrn_reflns_limit_l_max 17
_diffrn_reflns_limit_l_min -16
_diffrn_reflns_number 41877
_diffrn_reflns_theta_full 62.027
_diffrn_reflns_theta_max 62.027
_diffrn_reflns_theta_min 3.450
_diffrn_standards_number 0
_exptl_absorpt_coefficient_mu 2.748
_exptl_absorpt_correction_T_max 0.65
_exptl_absorpt_correction_T_min 0.41
_exptl_absorpt_correction_type multi-scan
_exptl_absorpt_process_details 'CrysAlis, (Oxford Diffraction, 2002)'
_exptl_crystal_colour violet
_exptl_crystal_density_diffrn 1.415
_exptl_crystal_density_method 'not measured'
_exptl_crystal_description block
_exptl_crystal_F_000 2248
_exptl_crystal_size_max 0.300
_exptl_crystal_size_mid 0.200
_exptl_crystal_size_min 0.200
_refine_diff_density_max 1.48
_refine_diff_density_min -0.87
_refine_ls_extinction_method None
_refine_ls_goodness_of_fit_ref 0.9676
_refine_ls_hydrogen_treatment constr
_refine_ls_matrix_type full
_refine_ls_number_parameters 649
_refine_ls_number_reflns 7130
_refine_ls_number_restraints 72
_refine_ls_R_factor_all 0.0747
_refine_ls_R_factor_gt 0.0716
_refine_ls_shift/su_max 0.0008338
_refine_ls_shift/su_mean 0.0000379
_refine_ls_structure_factor_coef F
_refine_ls_weighting_details
;
 Method, part 1, Chebychev polynomial, (Watkin, 1994, Prince, 1982) 
 [weight] = 1.0/[A~0~*T~0~(x)+A~1~*T~1~(x) ... +A~n-1~]*T~n-1~(x)] 
 where A~i~ are the Chebychev coefficients listed below and x= Fcalc/Fmax 
 Method = Robust Weighting (Prince, 1982) 
 W = [weight] * [1-(deltaF/6*sigmaF)^2^]^2^ 
 A~i~ are: 
 15.6 14.8 12.8 3.87 
;
_refine_ls_weighting_scheme calc
_refine_ls_wR_factor_all 0.0873
_refine_ls_wR_factor_gt 0.0864
_refine_ls_wR_factor_ref 0.0861
_reflns_limit_h_max 11
_reflns_limit_h_min -12
_reflns_limit_k_max 39
_reflns_limit_k_min 0
_reflns_limit_l_max 17
_reflns_limit_l_min 0
_reflns_number_gt 7409
_reflns_number_total 7995
_reflns_threshold_expression I>2.0\s(I)
_oxford_refine_ls_r_factor_ref 0.0698
_oxford_reflns_number_all 7957
_oxford_reflns_threshold_expression_ref I>3.0\s(I)
_cod_data_source_file c5ce01070e2.cif
_cod_data_source_block Cpd2
_cod_depositor_comments 'Adding full bibliography for 7221680--7221684.cif.'
_cod_original_sg_symbol_Hall '-P 2ybc '
_cod_original_sg_symbol_H-M 'P 1 21/c 1 '
_cod_database_code 7221681

loop_
_symmetry_equiv_pos_as_xyz
x,y,z
-x,-y,-z
-x,y+1/2,-z+1/2
x,-y+1/2,z+1/2

loop_
_atom_site_label
_atom_site_type_symbol
_atom_site_fract_x
_atom_site_fract_y
_atom_site_fract_z
_atom_site_U_iso_or_equiv
_atom_site_occupancy
_atom_site_adp_type
_atom_site_refinement_flags_posn
_atom_site_refinement_flags_adp
O3 O 0.46715(19) 0.37760(6) 0.09217(16) 0.0360 1.0000 Uani . .
O11 O 0.5938(2) 0.39515(6) 0.30896(17) 0.0378 1.0000 Uani . .
O19 O 0.8810(2) 0.34599(7) 0.22303(16) 0.0417 1.0000 Uani . .
O27 O 0.8372(2) 0.43969(6) 0.17438(16) 0.0385 1.0000 Uani . .
N7 N 0.1065(3) 0.31858(9) -0.0024(2) 0.0466 1.0000 Uani . .
N15 N 0.3235(3) 0.43634(10) 0.4086(2) 0.0552 1.0000 Uani . .
N23 N 1.2225(3) 0.28027(9) 0.3584(2) 0.0535 1.0000 Uani . .
N31 N 1.1250(3) 0.47144(9) 0.0808(3) 0.0536 1.0000 Uani . .
C1 C 0.7000(3) 0.39030(9) 0.2008(2) 0.0307 1.0000 Uani . .
C2 C 0.5938(3) 0.35852(9) 0.1518(2) 0.0329 1.0000 Uani . .
C4 C 0.3515(3) 0.35636(9) 0.0602(2) 0.0339 1.0000 Uani . .
C5 C 0.3472(3) 0.31681(9) 0.0804(3) 0.0418 1.0000 Uani . .
C6 C 0.2212(4) 0.29916(10) 0.0476(3) 0.0469 1.0000 Uani . .
C8 C 0.1085(3) 0.35623(11) -0.0253(3) 0.0478 1.0000 Uani . .
C9 C 0.2303(3) 0.37579(10) 0.0040(3) 0.0403 1.0000 Uani . .
C10 C 0.6440(3) 0.41917(9) 0.2524(2) 0.0336 1.0000 Uani . .
C12 C 0.5092(3) 0.41082(9) 0.3427(2) 0.0356 1.0000 Uani . .
C13 C 0.4814(4) 0.45054(10) 0.3415(3) 0.0443 1.0000 Uani . .
C14 C 0.3872(4) 0.46209(12) 0.3757(3) 0.0563 1.0000 Uani . .
C16 C 0.3521(4) 0.39845(12) 0.4128(3) 0.0535 1.0000 Uani . .
C17 C 0.4468(4) 0.38468(11) 0.3824(3) 0.0465 1.0000 Uani . .
C18 C 0.8292(3) 0.37142(9) 0.2760(2) 0.0335 1.0000 Uani . .
C20 C 0.9956(3) 0.32537(9) 0.2728(2) 0.0354 1.0000 Uani . .
C21 C 1.0672(3) 0.32564(11) 0.3728(3) 0.0465 1.0000 Uani . .
C22 C 1.1820(4) 0.30232(13) 0.4127(3) 0.0565 1.0000 Uani . .
C24 C 1.1570(4) 0.28034(12) 0.2631(3) 0.0575 1.0000 Uani . .
C25 C 1.0417(4) 0.30265(12) 0.2169(3) 0.0532 1.0000 Uani . .
C26 C 0.7320(3) 0.41140(9) 0.1240(2) 0.0331 1.0000 Uani . .
C28 C 0.9265(3) 0.44993(9) 0.1382(2) 0.0359 1.0000 Uani . .
C29 C 0.9210(3) 0.43738(10) 0.0502(3) 0.0420 1.0000 Uani . .
C30 C 1.0230(4) 0.44915(11) 0.0236(3) 0.0498 1.0000 Uani . .
C32 C 1.1306(4) 0.48443(11) 0.1644(3) 0.0544 1.0000 Uani . .
C33 C 1.0323(3) 0.47442(11) 0.1959(3) 0.0475 1.0000 Uani . .
Cl35 Cl 0.80270(10) 0.31547(3) 0.48612(8) 0.0575 1.0000 Uani . .
Cl38 Cl 0.52624(9) 0.14775(3) 0.40577(7) 0.0527 1.0000 Uani . .
O34 O 0.9352(2) 0.23857(7) 0.4865(2) 0.0544 1.0000 Uani . .
O36 O 0.5154(3) 0.29380(8) 0.4480(2) 0.0583 1.0000 Uani . .
O37 O 0.3977(2) 0.22367(7) 0.4113(2) 0.0520 1.0000 Uani . .
O39 O 0.8214(2) 0.16820(8) 0.4612(2) 0.0557 1.0000 Uani . .
C34 C 0.8115(3) 0.23728(10) 0.4716(2) 0.0416 1.0000 Uani . .
C35 C 0.7304(3) 0.26912(10) 0.4689(2) 0.0422 1.0000 Uani . .
C36 C 0.5896(3) 0.26612(10) 0.4495(2) 0.0421 1.0000 Uani . .
C37 C 0.5234(3) 0.22531(10) 0.4295(2) 0.0394 1.0000 Uani . .
C38 C 0.6044(3) 0.19330(10) 0.4332(2) 0.0393 1.0000 Uani . .
C39 C 0.7447(3) 0.19621(10) 0.4546(2) 0.0407 1.0000 Uani . .
Cl41 Cl 0.68395(10) 0.52374(3) 0.21854(7) 0.0584 1.0000 Uani . .
O40 O 0.3928(2) 0.49562(8) 0.13166(19) 0.0532 1.0000 Uani . .
O42 O 0.7570(2) 0.52658(7) 0.04899(19) 0.0490 1.0000 Uani . .
C40 C 0.4489(3) 0.49828(9) 0.0744(3) 0.0392 1.0000 Uani . .
C41 C 0.5824(3) 0.51099(9) 0.0984(3) 0.0411 1.0000 Uani . .
C42 C 0.6389(3) 0.51430(9) 0.0306(3) 0.0396 1.0000 Uani . .
Cl44 Cl 0.87452(9) 0.41628(2) 0.50153(6) 0.0462 1.0000 Uani . .
O43 O 1.0985(3) 0.43722(7) 0.4429(2) 0.0558 1.0000 Uani . .
O45 O 0.7970(3) 0.49261(8) 0.5583(2) 0.0624 1.0000 Uani . .
C43 C 1.0494(3) 0.46522(10) 0.4703(2) 0.0387 1.0000 Uani . .
C44 C 0.9430(3) 0.46218(9) 0.5006(2) 0.0358 1.0000 Uani . .
C45 C 0.8899(3) 0.49409(10) 0.5305(2) 0.0389 1.0000 Uani . .
O46 O 1.2899(5) 0.36068(13) 0.5848(3) 0.0981 1.0000 Uani . .
N48 N 1.1786(4) 0.35925(13) 0.6817(3) 0.0719 1.0000 Uani . .
C47 C 1.2320(5) 0.37699(16) 0.6282(3) 0.0735 1.0000 Uani . .
C49 C 1.1154(7) 0.3817(2) 0.7324(5) 0.1026 1.0000 Uani . .
C50 C 1.1851(7) 0.3173(2) 0.6903(6) 0.1109 1.0000 Uani . .
O51 O 0.8962(4) 0.41398(12) -0.1801(3) 0.1098 1.0000 Uani D U
N53 N 0.6725(4) 0.42261(12) -0.2853(2) 0.0731 1.0000 Uani D U
C52 C 0.8119(5) 0.42291(16) -0.2632(3) 0.0854 1.0000 Uani D U
C54 C 0.6379(5) 0.4129(2) -0.2113(4) 0.0996 1.0000 Uani D .
C55 C 0.5821(6) 0.4306(2) -0.3793(4) 0.1121 1.0000 Uani D .
O56 O 0.4507(5) 0.24138(15) 0.1852(5) 0.1513 1.0000 Uani D U
N58 N 0.6642(4) 0.21682(10) 0.2122(3) 0.0953 1.0000 Uani D .
C57 C 0.5232(6) 0.21209(12) 0.1873(5) 0.1276 1.0000 Uani D U
C59 C 0.7371(7) 0.18283(16) 0.2134(5) 0.1132 1.0000 Uani D .
C60 C 0.7163(5) 0.25433(14) 0.2268(5) 0.0940 1.0000 Uani D .
H22 H 0.6238 0.3418 0.1125 0.0394 1.0000 Uiso R .
H21 H 0.5796 0.3433 0.2015 0.0387 1.0000 Uiso R .
H51 H 0.4278 0.3028 0.1165 0.0499 1.0000 Uiso R .
H61 H 0.2151 0.2731 0.0599 0.0561 1.0000 Uiso R .
H81 H 0.0248 0.3691 -0.0613 0.0561 1.0000 Uiso R .
H91 H 0.2317 0.4020 -0.0132 0.0481 1.0000 Uiso R .
H102 H 0.7160 0.4369 0.2929 0.0395 1.0000 Uiso R .
H101 H 0.5699 0.4343 0.2060 0.0396 1.0000 Uiso R .
H131 H 0.5262 0.4684 0.3198 0.0523 1.0000 Uiso R .
H141 H 0.3665 0.4881 0.3765 0.0666 1.0000 Uiso R .
H161 H 0.3058 0.3813 0.4373 0.0643 1.0000 Uiso R .
H171 H 0.4705 0.3585 0.3884 0.0554 1.0000 Uiso R .
H182 H 0.8985 0.3907 0.3109 0.0399 1.0000 Uiso R .
H181 H 0.8067 0.3563 0.3204 0.0400 1.0000 Uiso R .
H211 H 1.0378 0.3409 0.4117 0.0562 1.0000 Uiso R .
H221 H 1.2337 0.3018 0.4804 0.0666 1.0000 Uiso R .
H241 H 1.1914 0.2646 0.2274 0.0674 1.0000 Uiso R .
H251 H 0.9946 0.3031 0.1501 0.0635 1.0000 Uiso R .
H261 H 0.6500 0.4247 0.0782 0.0404 1.0000 Uiso R .
H262 H 0.7631 0.3928 0.0903 0.0400 1.0000 Uiso R .
H291 H 0.8504 0.4217 0.0108 0.0504 1.0000 Uiso R .
H301 H 1.0196 0.4416 -0.0357 0.0588 1.0000 Uiso R .
H321 H 1.2033 0.5003 0.2019 0.0647 1.0000 Uiso R .
H331 H 1.0360 0.4835 0.2545 0.0568 1.0000 Uiso R .
H471 H 1.2267 0.4047 0.6245 0.0870 1.0000 Uiso R .
H493 H 1.0217 0.3730 0.7120 0.1475 1.0000 Uiso R .
H492 H 1.1664 0.3768 0.8014 0.1476 1.0000 Uiso R .
H491 H 1.1167 0.4095 0.7190 0.1475 1.0000 Uiso R .
H503 H 1.2113 0.3100 0.7572 0.1599 1.0000 Uiso R .
H502 H 1.2510 0.3069 0.6677 0.1597 1.0000 Uiso R .
H501 H 1.0959 0.3066 0.6505 0.1597 1.0000 Uiso R .
H521 H 0.8412 0.4299 -0.3120 0.1020 1.0000 Uiso R .
H543 H 0.5759 0.3908 -0.2295 0.1448 1.0000 Uiso R .
H541 H 0.5984 0.4356 -0.1945 0.1448 1.0000 Uiso R .
H571 H 0.4824 0.1871 0.1717 0.1509 1.0000 Uiso R .
H592 H 0.7760 0.1847 0.1667 0.1649 1.0000 Uiso R .
H593 H 0.8083 0.1785 0.2771 0.1647 1.0000 Uiso R .
H603 H 0.7324 0.2627 0.1719 0.1389 1.0000 Uiso R .
H602 H 0.6468 0.2716 0.2334 0.1381 1.0000 Uiso R .
H542 H 0.7262 0.4063 -0.1593 0.1449 1.0000 Uiso R .
H591 H 0.6706 0.1619 0.1958 0.1646 1.0000 Uiso R .
H71 H 0.0306 0.3072 -0.0164 0.0563 1.0000 Uiso R .
H311 H 1.1930 0.4755 0.0657 0.0638 1.0000 Uiso R .
H231 H 1.3016 0.2682 0.3857 0.0642 1.0000 Uiso R .
H151 H 0.2591 0.4442 0.4246 0.0662 1.0000 Uiso R .
H6031 H 0.8008 0.2552 0.2856 0.1390 1.0000 Uiso R .
H552 H 0.5186 0.4491 -0.3819 0.1337 1.0000 Uiso R .
H553 H 0.5373 0.4086 -0.4122 0.1337 1.0000 Uiso R .
H551 H 0.6319 0.4405 -0.4109 0.1337 1.0000 Uiso R .

loop_
_atom_site_aniso_label
_atom_site_aniso_U_11
_atom_site_aniso_U_22
_atom_site_aniso_U_33
_atom_site_aniso_U_23
_atom_site_aniso_U_13
_atom_site_aniso_U_12
O3 0.0174(9) 0.0352(11) 0.0561(13) 0.0073(9) 0.0160(9) 0.0014(8)
O11 0.0350(11) 0.0383(11) 0.0570(13) 0.0076(10) 0.0359(10) 0.0089(9)
O19 0.0262(10) 0.0608(14) 0.0394(11) -0.0074(10) 0.0150(9) 0.0156(10)
O27 0.0308(11) 0.0493(13) 0.0485(12) -0.0094(10) 0.0294(10) -0.0126(9)
N7 0.0304(14) 0.0547(18) 0.0568(17) -0.0058(13) 0.0201(13) -0.0156(12)
N15 0.0446(17) 0.075(2) 0.065(2) 0.0013(16) 0.0426(16) 0.0130(15)
N23 0.0343(15) 0.0590(19) 0.068(2) 0.0063(15) 0.0224(15) 0.0193(13)
N31 0.0370(16) 0.0563(18) 0.085(2) 0.0268(17) 0.0433(17) 0.0109(14)
C1 0.0198(13) 0.0371(15) 0.0415(16) 0.0020(12) 0.0192(12) 0.0036(11)
C2 0.0223(13) 0.0339(15) 0.0468(17) 0.0054(12) 0.0189(13) 0.0054(11)
C4 0.0252(14) 0.0368(16) 0.0470(17) 0.0010(13) 0.0222(13) -0.0016(12)
C5 0.0320(16) 0.0367(17) 0.060(2) 0.0006(14) 0.0228(15) -0.0024(13)
C6 0.0388(18) 0.0423(18) 0.062(2) -0.0025(16) 0.0233(16) -0.0098(15)
C8 0.0250(15) 0.063(2) 0.056(2) 0.0000(17) 0.0172(15) -0.0014(15)
C9 0.0249(15) 0.0438(17) 0.0536(19) 0.0042(14) 0.0180(14) 0.0014(13)
C10 0.0293(15) 0.0356(15) 0.0479(17) 0.0063(13) 0.0281(14) 0.0040(12)
C12 0.0252(14) 0.0431(17) 0.0473(17) 0.0012(13) 0.0239(13) 0.0061(12)
C13 0.0448(18) 0.0446(18) 0.056(2) 0.0033(15) 0.0335(17) 0.0108(14)
C14 0.060(2) 0.055(2) 0.070(2) 0.0014(18) 0.044(2) 0.0205(18)
C16 0.047(2) 0.064(2) 0.070(2) 0.0023(19) 0.0445(19) 0.0008(17)
C17 0.0448(19) 0.0485(19) 0.063(2) 0.0031(16) 0.0392(18) 0.0033(15)
C18 0.0256(14) 0.0423(17) 0.0396(16) -0.0025(13) 0.0205(13) 0.0078(12)
C20 0.0203(13) 0.0452(17) 0.0437(17) -0.0034(14) 0.0162(13) 0.0056(12)
C21 0.0333(17) 0.059(2) 0.0456(19) -0.0046(16) 0.0144(15) 0.0149(15)
C22 0.0386(19) 0.075(3) 0.051(2) 0.0018(18) 0.0133(16) 0.0226(18)
C24 0.050(2) 0.064(2) 0.068(3) -0.0049(19) 0.033(2) 0.0222(18)
C25 0.045(2) 0.068(2) 0.0486(19) -0.0089(17) 0.0221(16) 0.0185(18)
C26 0.0223(14) 0.0417(16) 0.0409(16) -0.0027(13) 0.0188(12) -0.0052(12)
C28 0.0257(14) 0.0424(17) 0.0479(17) 0.0071(14) 0.0234(14) 0.0020(12)
C29 0.0338(16) 0.0529(19) 0.0493(19) 0.0050(15) 0.0272(15) 0.0028(14)
C30 0.047(2) 0.059(2) 0.061(2) 0.0188(18) 0.0410(19) 0.0150(18)
C32 0.0300(17) 0.053(2) 0.083(3) 0.0130(19) 0.0258(18) -0.0080(15)
C33 0.0339(17) 0.053(2) 0.059(2) -0.0003(16) 0.0229(16) -0.0100(15)
Cl35 0.0537(5) 0.0453(5) 0.0824(7) 0.0104(4) 0.0374(5) 0.0073(4)
Cl38 0.0430(5) 0.0489(5) 0.0630(5) 0.0021(4) 0.0191(4) 0.0065(4)
O34 0.0349(13) 0.0520(14) 0.0820(18) 0.0119(12) 0.0301(13) 0.0127(10)
O36 0.0421(13) 0.0506(15) 0.0871(19) 0.0052(13) 0.0319(13) 0.0191(11)
O37 0.0360(13) 0.0545(15) 0.0705(16) 0.0073(12) 0.0272(12) 0.0127(10)
O39 0.0385(13) 0.0489(14) 0.0794(18) 0.0012(12) 0.0244(12) 0.0172(11)
C34 0.0373(17) 0.0483(19) 0.0440(18) 0.0115(14) 0.0218(15) 0.0144(14)
C35 0.0399(17) 0.0436(18) 0.0495(19) 0.0108(14) 0.0251(15) 0.0124(14)
C36 0.0374(17) 0.0476(18) 0.0462(18) 0.0078(14) 0.0222(15) 0.0149(15)
C37 0.0301(16) 0.0513(19) 0.0399(17) 0.0125(14) 0.0178(13) 0.0174(14)
C38 0.0365(17) 0.0440(18) 0.0391(16) 0.0061(14) 0.0175(14) 0.0099(14)
C39 0.0343(16) 0.0492(19) 0.0398(16) 0.0075(14) 0.0166(13) 0.0163(14)
Cl41 0.0505(5) 0.0675(6) 0.0656(6) -0.0085(4) 0.0325(4) -0.0138(4)
O40 0.0379(13) 0.0743(17) 0.0612(15) 0.0084(13) 0.0342(12) -0.0031(12)
O42 0.0296(11) 0.0577(14) 0.0688(16) 0.0113(12) 0.0295(11) -0.0054(10)
C40 0.0331(16) 0.0365(16) 0.060(2) 0.0126(14) 0.0311(15) 0.0057(13)
C41 0.0362(17) 0.0382(17) 0.058(2) 0.0061(14) 0.0289(16) -0.0003(13)
C42 0.0305(15) 0.0333(15) 0.066(2) 0.0136(14) 0.0313(15) 0.0054(12)
Cl44 0.0473(5) 0.0452(4) 0.0607(5) -0.0091(4) 0.0371(4) -0.0061(3)
O43 0.0596(16) 0.0470(14) 0.092(2) -0.0098(13) 0.0621(16) 0.0025(11)
O45 0.0634(17) 0.0534(15) 0.107(2) -0.0105(14) 0.0720(18) -0.0036(12)
C43 0.0374(16) 0.0483(18) 0.0424(17) -0.0052(14) 0.0286(14) 0.0025(14)
C44 0.0304(15) 0.0421(16) 0.0440(17) -0.0065(13) 0.0245(14) -0.0031(13)
C45 0.0310(15) 0.0499(18) 0.0465(18) -0.0038(14) 0.0266(14) 0.0013(13)
O46 0.116(3) 0.113(3) 0.075(2) 0.000(2) 0.050(2) 0.033(2)
N48 0.062(2) 0.088(3) 0.060(2) 0.0048(19) 0.0199(18) 0.0002(19)
C47 0.085(3) 0.083(3) 0.056(2) 0.002(2) 0.033(2) 0.004(3)
C49 0.088(4) 0.146(6) 0.086(4) 0.001(4) 0.048(3) -0.005(4)
C50 0.088(4) 0.099(4) 0.122(5) 0.035(4) 0.021(4) 0.000(3)
O51 0.104(3) 0.092(2) 0.086(2) 0.0031(19) -0.006(2) 0.010(2)
N53 0.084(2) 0.073(2) 0.0623(18) 0.0061(16) 0.0314(17) 0.0000(18)
C52 0.087(2) 0.086(3) 0.075(2) 0.004(2) 0.026(2) 0.001(2)
C54 0.113(4) 0.103(3) 0.083(3) 0.006(3) 0.040(3) -0.001(3)
C55 0.112(4) 0.108(4) 0.088(3) 0.020(3) 0.015(3) -0.017(3)
O56 0.133(4) 0.115(3) 0.181(4) 0.073(3) 0.041(3) 0.015(3)
N58 0.135(3) 0.0643(19) 0.090(2) 0.0215(18) 0.051(2) -0.002(2)
C57 0.132(3) 0.091(3) 0.139(4) 0.056(3) 0.037(3) 0.003(3)
C59 0.158(4) 0.083(3) 0.098(3) 0.012(3) 0.054(3) 0.018(3)
C60 0.119(4) 0.070(3) 0.092(3) 0.014(2) 0.043(3) -0.009(3)

loop_
_atom_type_symbol
_atom_type_scat_dispersion_real
_atom_type_scat_dispersion_imag
_atom_type_scat_Cromer_Mann_a1
_atom_type_scat_Cromer_Mann_b1
_atom_type_scat_Cromer_Mann_a2
_atom_type_scat_Cromer_Mann_b2
_atom_type_scat_Cromer_Mann_a3
_atom_type_scat_Cromer_Mann_b3
_atom_type_scat_Cromer_Mann_a4
_atom_type_scat_Cromer_Mann_b4
_atom_type_scat_Cromer_Mann_c
_atom_type_scat_source
C 0.0181 0.0091 2.3100 20.8439 1.0200 10.2075 1.5886 0.5687 0.8650 51.6512 0.2156 'International Tables Vol C 4.2.6.8 and 6.1.1.4'
H 0.0000 0.0000 0.4930 10.5109 0.3229 26.1257 0.1402 3.1424 0.0408 57.7998 0.0030 'International Tables Vol C 4.2.6.8 and 6.1.1.4'
Cl 0.3639 0.7018 11.4604 0.0104 7.1964 1.1662 6.2556 18.5194 1.6455 47.7784 -9.5574 'International Tables Vol C 4.2.6.8 and 6.1.1.4'
N 0.0311 0.0180 12.2126 0.0057 3.1322 9.8933 2.0125 28.9975 1.1663 0.5826 -11.5290 'International Tables Vol C 4.2.6.8 and 6.1.1.4'
O 0.0492 0.0322 3.0485 13.2771 2.2868 5.7011 1.5463 0.3239 0.8670 32.9089 0.2508 'International Tables Vol C 4.2.6.8 and 6.1.1.4'

loop_
_geom_angle_atom_site_label_1
_geom_angle_site_symmetry_1
_geom_angle_atom_site_label_2
_geom_angle_atom_site_label_3
_geom_angle
_geom_angle_publ_flag
C2 . O3 C4 117.8(2) yes
C10 . O11 C12 118.9(2) yes
C18 . O19 C20 118.5(2) yes
C26 . O27 C28 119.6(2) yes
C6 . N7 C8 121.5(3) yes
C6 . N7 H71 118.5 no
C8 . N7 H71 119.9 no
C14 . N15 C16 121.3(3) yes
C14 . N15 H151 119.6 no
C16 . N15 H151 119.0 no
C22 . N23 C24 121.5(3) yes
C22 . N23 H231 118.8 no
C24 . N23 H231 119.0 no
C30 . N31 C32 121.3(3) yes
C30 . N31 H311 118.5 no
C32 . N31 H311 119.9 no
C2 . C1 C10 109.8(2) yes
C2 . C1 C18 108.7(2) yes
C10 . C1 C18 108.6(2) yes
C2 . C1 C26 109.0(2) yes
C10 . C1 C26 110.3(2) yes
C18 . C1 C26 110.5(2) yes
C1 . C2 O3 107.3(2) yes
C1 . C2 H22 110.4 no
O3 . C2 H22 110.4 no
C1 . C2 H21 109.2 no
O3 . C2 H21 108.5 no
H22 . C2 H21 110.9 no
O3 . C4 C5 124.0(3) yes
O3 . C4 C9 116.5(3) yes
C5 . C4 C9 119.5(3) yes
C4 . C5 C6 117.9(3) yes
C4 . C5 H51 121.3 no
C6 . C5 H51 120.7 no
C5 . C6 N7 121.6(3) yes
C5 . C6 H61 119.9 no
N7 . C6 H61 118.5 no
N7 . C8 C9 120.4(3) yes
N7 . C8 H81 119.2 no
C9 . C8 H81 120.4 no
C4 . C9 C8 119.0(3) yes
C4 . C9 H91 120.7 no
C8 . C9 H91 120.3 no
C1 . C10 O11 105.1(2) yes
C1 . C10 H102 110.5 no
O11 . C10 H102 111.9 no
C1 . C10 H101 110.6 no
O11 . C10 H101 110.1 no
H102 . C10 H101 108.7 no
O11 . C12 C13 124.6(3) yes
O11 . C12 C17 115.8(3) yes
C13 . C12 C17 119.6(3) yes
C12 . C13 C14 117.6(3) yes
C12 . C13 H131 121.0 no
C14 . C13 H131 121.4 no
C13 . C14 N15 121.6(4) yes
C13 . C14 H141 120.3 no
N15 . C14 H141 118.1 no
N15 . C16 C17 120.8(3) yes
N15 . C16 H161 118.8 no
C17 . C16 H161 120.5 no
C12 . C17 C16 118.9(3) yes
C12 . C17 H171 120.1 no
C16 . C17 H171 121.0 no
C1 . C18 O19 106.2(2) yes
C1 . C18 H182 111.6 no
O19 . C18 H182 109.3 no
C1 . C18 H181 110.0 no
O19 . C18 H181 109.5 no
H182 . C18 H181 110.2 no
O19 . C20 C21 124.7(3) yes
O19 . C20 C25 115.3(3) yes
C21 . C20 C25 120.0(3) yes
C20 . C21 C22 117.5(3) yes
C20 . C21 H211 121.2 no
C22 . C21 H211 121.3 no
C21 . C22 N23 121.6(3) yes
C21 . C22 H221 120.0 no
N23 . C22 H221 118.4 no
N23 . C24 C25 120.9(3) yes
N23 . C24 H241 118.4 no
C25 . C24 H241 120.7 no
C20 . C25 C24 118.4(3) yes
C20 . C25 H251 119.5 no
C24 . C25 H251 122.1 no
C1 . C26 O27 106.8(2) yes
C1 . C26 H261 110.0 no
O27 . C26 H261 109.6 no
C1 . C26 H262 109.4 no
O27 . C26 H262 111.2 no
H261 . C26 H262 109.8 no
O27 . C28 C29 124.7(3) yes
O27 . C28 C33 115.9(3) yes
C29 . C28 C33 119.4(3) yes
C28 . C29 C30 118.5(3) yes
C28 . C29 H291 120.2 no
C30 . C29 H291 121.3 no
C29 . C30 N31 121.2(4) yes
C29 . C30 H301 119.5 no
N31 . C30 H301 119.3 no
N31 . C32 C33 121.2(4) yes
N31 . C32 H321 118.5 no
C33 . C32 H321 120.2 no
C28 . C33 C32 118.4(4) yes
C28 . C33 H331 120.2 no
C32 . C33 H331 121.4 no
O34 . C34 C35 125.6(3) yes
O34 . C34 C39 116.3(3) yes
C35 . C34 C39 118.0(3) yes
Cl35 . C35 C34 118.8(3) yes
Cl35 . C35 C36 117.8(2) yes
C34 . C35 C36 123.4(3) yes
C35 . C36 O36 124.9(3) yes
C35 . C36 C37 118.0(3) yes
O36 . C36 C37 117.1(3) yes
C36 . C37 O37 116.5(3) yes
C36 . C37 C38 118.9(3) yes
O37 . C37 C38 124.6(3) yes
Cl38 . C38 C37 118.1(3) yes
Cl38 . C38 C39 118.8(2) yes
C37 . C38 C39 123.1(3) yes
C34 . C39 C38 118.6(3) yes
C34 . C39 O39 116.4(3) yes
C38 . C39 O39 125.0(3) yes
C42 2_665 C40 O40 116.0(3) yes
C42 2_665 C40 C41 118.4(3) yes
O40 . C40 C41 125.6(3) yes
Cl41 . C41 C40 118.4(3) yes
Cl41 . C41 C42 118.5(3) yes
C40 . C41 C42 123.2(3) yes
C40 2_665 C42 C41 118.4(3) yes
C40 2_665 C42 O42 116.7(3) yes
C41 . C42 O42 125.0(3) yes
C45 2_766 C43 O43 117.1(3) yes
C45 2_766 C43 C44 118.3(3) yes
O43 . C43 C44 124.6(3) yes
Cl44 . C44 C43 118.3(2) yes
Cl44 . C44 C45 118.4(2) yes
C43 . C44 C45 123.3(3) yes
C43 2_766 C45 C44 118.4(3) yes
C43 2_766 C45 O45 116.3(3) yes
C44 . C45 O45 125.3(3) yes
C47 . N48 C49 120.2(5) yes
C47 . N48 C50 119.7(5) yes
C49 . N48 C50 120.0(5) yes
N48 . C47 O46 125.0(5) yes
N48 . C47 H471 117.7 no
O46 . C47 H471 117.3 no
N48 . C49 H493 108.7 no
N48 . C49 H492 107.7 no
H493 . C49 H492 109.2 no
N48 . C49 H491 111.1 no
H493 . C49 H491 109.9 no
H492 . C49 H491 110.2 no
N48 . C50 H503 109.4 no
N48 . C50 H502 110.4 no
H503 . C50 H502 110.1 no
N48 . C50 H501 108.9 no
H503 . C50 H501 109.7 no
H502 . C50 H501 108.4 no
C52 . N53 C54 116.09(8) yes
C52 . N53 C55 117.88(8) yes
C54 . N53 C55 125.98(9) yes
N53 . C52 O51 119.59(10) yes
N53 . C52 H521 119.2 no
O51 . C52 H521 121.2 no
N53 . C54 H543 110.3 no
N53 . C54 H541 108.6 no
H543 . C54 H541 112.4 no
N53 . C54 H542 102.6 no
H543 . C54 H542 111.7 no
H541 . C54 H542 110.8 no
N53 . C55 H552 111.6 no
N53 . C55 H553 112.4 no
H552 . C55 H553 109.5 no
N53 . C55 H551 107.8 no
H552 . C55 H551 107.7 no
H553 . C55 H551 107.7 no
C57 . N58 C59 116.04(9) yes
C57 . N58 C60 117.85(9) yes
C59 . N58 C60 125.96(9) yes
N58 . C57 O56 119.76(10) yes
N58 . C57 H571 120.2 no
O56 . C57 H571 120.0 no
N58 . C59 H592 110.3 no
N58 . C59 H593 110.2 no
H592 . C59 H593 110.3 no
N58 . C59 H591 105.7 no
H592 . C59 H591 109.9 no
H593 . C59 H591 110.3 no
N58 . C60 H603 110.1 no
N58 . C60 H602 107.7 no
H603 . C60 H602 108.9 no
N58 . C60 H6031 109.5 no
H603 . C60 H6031 110.7 no
H602 . C60 H6031 109.9 no

loop_
_geom_bond_atom_site_label_1
_geom_bond_atom_site_label_2
_geom_bond_site_symmetry_2
_geom_bond_distance
_geom_bond_publ_flag
O3 C2 . 1.436(3) yes
O3 C4 . 1.341(4) yes
O11 C10 . 1.448(3) yes
O11 C12 . 1.328(4) yes
O19 C18 . 1.447(3) yes
O19 C20 . 1.343(4) yes
O27 C26 . 1.441(4) yes
O27 C28 . 1.336(4) yes
N7 C6 . 1.323(5) yes
N7 C8 . 1.340(5) yes
N7 H71 . 0.846 no
N15 C14 . 1.337(5) yes
N15 C16 . 1.331(5) yes
N15 H151 . 0.865 no
N23 C22 . 1.321(5) yes
N23 C24 . 1.319(5) yes
N23 H231 . 0.876 no
N31 C30 . 1.319(5) yes
N31 C32 . 1.325(6) yes
N31 H311 . 0.862 no
C1 C2 . 1.526(4) yes
C1 C10 . 1.534(4) yes
C1 C18 . 1.523(4) yes
C1 C26 . 1.530(4) yes
C2 H22 . 0.974 no
C2 H21 . 0.982 no
C4 C5 . 1.396(5) yes
C4 C9 . 1.390(4) yes
C5 C6 . 1.369(5) yes
C5 H51 . 0.940 no
C6 H61 . 0.920 no
C8 C9 . 1.366(5) yes
C8 H81 . 0.943 no
C9 H91 . 0.938 no
C10 H102 . 0.973 no
C10 H101 . 0.963 no
C12 C13 . 1.393(5) yes
C12 C17 . 1.399(5) yes
C13 C14 . 1.374(5) yes
C13 H131 . 0.920 no
C14 H141 . 0.920 no
C16 C17 . 1.364(5) yes
C16 H161 . 0.942 no
C17 H171 . 0.926 no
C18 H182 . 0.969 no
C18 H181 . 0.960 no
C20 C21 . 1.386(5) yes
C20 C25 . 1.389(5) yes
C21 C22 . 1.377(5) yes
C21 H211 . 0.938 no
C22 H221 . 0.942 no
C24 C25 . 1.371(5) yes
C24 H241 . 0.943 no
C25 H251 . 0.927 no
C26 H261 . 0.976 no
C26 H262 . 0.960 no
C28 C29 . 1.384(5) yes
C28 C33 . 1.389(5) yes
C29 C30 . 1.377(5) yes
C29 H291 . 0.918 no
C30 H301 . 0.924 no
C32 C33 . 1.372(5) yes
C32 H321 . 0.925 no
C33 H331 . 0.929 no
Cl35 C35 . 1.740(4) yes
Cl38 C38 . 1.740(4) yes
O34 C34 . 1.249(4) yes
O36 C36 . 1.233(4) yes
O37 C37 . 1.259(4) yes
O39 C39 . 1.241(4) yes
C34 C35 . 1.386(5) yes
C34 C39 . 1.553(5) yes
C35 C36 . 1.416(5) yes
C36 C37 . 1.541(5) yes
C37 C38 . 1.386(4) yes
C38 C39 . 1.402(5) yes
Cl41 C41 . 1.746(4) yes
O40 C40 . 1.252(4) yes
O42 C42 . 1.249(4) yes
C40 C42 2_665 1.538(5) yes
C40 C41 . 1.390(5) yes
C41 C42 . 1.403(5) yes
Cl44 C44 . 1.740(3) yes
O43 C43 . 1.248(4) yes
O45 C45 . 1.236(4) yes
C43 C45 2_766 1.543(5) yes
C43 C44 . 1.402(4) yes
C44 C45 . 1.395(5) yes
O46 C47 . 1.216(6) yes
N48 C47 . 1.324(6) yes
N48 C49 . 1.444(7) yes
N48 C50 . 1.445(8) yes
C47 H471 . 0.951 no
C49 H493 . 0.967 no
C49 H492 . 0.974 no
C49 H491 . 0.977 no
C50 H503 . 0.968 no
C50 H502 . 0.973 no
C50 H501 . 0.965 no
O51 C52 . 1.245(5) yes
N53 C52 . 1.388(5) yes
N53 C54 . 1.367(6) yes
N53 C55 . 1.377(6) yes
C52 H521 . 0.950 no
C54 H543 . 0.969 no
C54 H541 . 0.972 no
C54 H542 . 0.972 no
C55 H552 . 0.920 no
C55 H553 . 0.920 no
C55 H551 . 0.920 no
O56 C57 . 1.263(7) yes
N58 C57 . 1.406(6) yes
N58 C59 . 1.400(6) yes
N58 C60 . 1.383(6) yes
C57 H571 . 0.948 no
C59 H592 . 0.966 no
C59 H593 . 0.961 no
C59 H591 . 0.967 no
C60 H603 . 0.965 no
C60 H602 . 0.990 no
C60 H6031 . 0.971 no

loop_
_geom_hbond_atom_site_label_D
_geom_hbond_atom_site_label_H
_geom_hbond_atom_site_label_A
_geom_hbond_site_symmetry_A
_geom_hbond_angle_DHA
_geom_hbond_distance_DH
_geom_hbond_distance_HA
_geom_hbond_distance_DA
_geom_hbond_publ_flag
C5 H51 O56 . 129.0 0.940 2.318 2.998(6) yes
C8 H81 O51 1_455 150.0 0.943 2.333 3.187(6) yes
C9 H91 O42 2_665 177.0 0.938 2.524 3.461(6) yes
C16 H161 O46 1_455 143.0 0.942 2.425 3.230(6) yes
C17 H171 O36 . 161.0 0.926 2.371 3.262(6) yes
C22 H221 O46 . 124.0 0.942 2.481 3.108(6) yes
C30 H301 O51 . 147.0 0.924 2.244 3.061(6) yes
C54 H541 O40 2_665 154.0 0.972 2.531 3.430(6) yes
C57 H571 O46 4_454 155.0 0.948 2.530 3.413(6) yes
N7 H71 O34 4_454 149.0 0.846 1.885 2.644(6) yes
N7 H71 O39 4_454 130.0 0.846 2.285 2.906(6) yes
N31 H311 O40 1_655 138.0 0.862 2.067 2.770(6) yes
N31 H311 O42 2_765 141.0 0.862 2.031 2.756(6) yes
N23 H231 O36 1_655 129.0 0.876 2.259 2.889(6) yes
N23 H231 O37 1_655 149.0 0.876 1.792 2.584(6) yes
N15 H151 O43 1_455 153.0 0.865 1.871 2.673(6) yes
N15 H151 O45 2_666 127.0 0.865 2.295 2.900(6) yes
C55 H553 C16 1_554 132.0 0.920 2.592 3.280(6) yes
